data_9013734
loop_
_publ_author_name
'Kampf, A. R.'
'Colombo, F.'
'Gonzalez del Tanago, J.'

_publ_section_title
;
 Gayite, a new dufrenite-group mineral from the Gigante granitic pegmatite,
 Cordoba province, Argentina
 Cordoba province, Argentina
;
_journal_name_full 'American Mineralogist'
_journal_page_first 386
_journal_page_last 391
_journal_paper_doi 10.2138/am.2010.3299
_journal_volume 95
_journal_year 2010
_chemical_compound_source 'Gigante granitic pegmatite, Punilla department,'
_chemical_formula_sum 'Al1.01 Fe4.06 H10 Mn0.93 Na O24 P4'
_chemical_name_mineral Gayite
_space_group_IT_number 15
_symmetry_space_group_name_Hall '-C 2yc'
_symmetry_space_group_name_H-M 'C 1 2/c 1'
_cell_angle_alpha 90
_cell_angle_beta 111.293
_cell_angle_gamma 90
_cell_formula_units_Z 4
_cell_length_a 25.975
_cell_length_b 5.1766
_cell_length_c 13.929
_cell_volume 1745.070
_database_code_amcsd 0005031
_exptl_crystal_density_diffrn 3.220
_cod_original_formula_sum 'Na Fe4.06 Al1.01 Mn.93 P4 O24 H10'
_cod_database_code 9013734

loop_
_space_group_symop_operation_xyz
x,y,z
1/2+x,1/2+y,z
x,-y,1/2+z
1/2+x,1/2-y,1/2+z
-x,y,1/2-z
1/2-x,1/2+y,1/2-z
-x,-y,-z
1/2-x,1/2-y,-z

loop_
_atom_site_aniso_label
_atom_site_aniso_U_11
_atom_site_aniso_U_22
_atom_site_aniso_U_33
_atom_site_aniso_U_12
_atom_site_aniso_U_13
_atom_site_aniso_U_23
Na 0.02800 0.04600 0.02400 0.00000 0.00700 0.00000
Fe1 0.03200 0.03000 0.02100 -0.00100 0.00800 0.00000
Al1 0.03200 0.03000 0.02100 -0.00100 0.00800 0.00000
Mn2 0.02800 0.02500 0.02200 -0.00200 0.00100 -0.00300
Fe2 0.02800 0.02500 0.02200 -0.00200 0.00100 -0.00300
Fe3 0.03000 0.02700 0.01900 0.00100 0.00500 -0.00100
Al3 0.03000 0.02700 0.01900 0.00100 0.00500 -0.00100
Fe4 0.03300 0.02500 0.02000 0.00000 0.00600 0.00100
Al4 0.03300 0.02500 0.02000 0.00000 0.00600 0.00100
P1 0.03800 0.02300 0.02700 0.00200 0.00900 0.00000
P2 0.03700 0.03400 0.02800 0.00200 0.01000 0.00200
O1 0.06000 0.02500 0.02600 0.01000 0.01400 -0.00500
O2 0.05000 0.03200 0.02200 0.00000 0.00900 0.01400
O3 0.03600 0.04400 0.03300 0.00800 0.00300 0.00300
O4 0.02500 0.04500 0.03000 0.00300 0.00100 0.00200
O-H5 0.04500 0.03400 0.02200 0.00800 0.00300 0.00000
O6 0.03500 0.04000 0.02800 -0.00200 0.00600 -0.00500
O7 0.04300 0.02700 0.02100 -0.00400 0.01000 -0.00200
O-H8 0.04300 0.04500 0.01800 -0.00200 0.01100 0.00700
O9 0.04100 0.03700 0.02400 0.00500 0.00600 -0.00800
O10 0.02500 0.04000 0.03600 0.00600 0.00900 0.00300
O-H11 0.03300 0.04100 0.03600 0.00400 0.00700 0.00400
Wat12 0.04800 0.03700 0.02500 -0.00400 0.01400 0.00800

loop_
_atom_site_label
_atom_site_fract_x
_atom_site_fract_y
_atom_site_fract_z
_atom_site_occupancy
_atom_site_U_iso_or_equiv
_atom_site_type_symbol
_atom_site_attached_hydrogens
Na 0.00000 -0.17040 0.25000 1.00000 0.03400 Na 0
Fe1 0.00000 0.00000 0.00000 0.73000 0.02900 Fe 0
Al1 0.00000 0.00000 0.00000 0.27000 0.02900 Al 0
Mn2 0.25000 0.25000 0.00000 0.93000 0.02800 Mn 0
Fe2 0.25000 0.25000 0.00000 0.07000 0.02800 Fe 0
Fe3 0.15310 -0.01990 0.10950 0.76000 0.02600 Fe 0
Al3 0.15310 -0.01990 0.10950 0.24000 0.02600 Al 0
Fe4 0.13970 -0.22860 0.34950 0.87000 0.02700 Fe 0
Al4 0.13970 -0.22860 0.34950 0.13000 0.02700 Al 0
P1 0.21650 0.26140 0.33090 1.00000 0.03000 P 0
P2 0.07850 0.27070 0.39180 1.00000 0.03400 P 0
O1 0.08790 0.05480 0.32390 1.00000 0.03800 O 0
O2 0.07750 0.53170 0.33910 1.00000 0.03600 O 0
O3 0.02270 0.22780 0.40240 1.00000 0.04000 O 0
O4 0.12410 0.27200 0.49860 1.00000 0.03600 O 0
O-H5 0.16870 0.22850 0.01050 1.00000 0.03600 O 1
O6 0.20740 0.01080 0.38220 1.00000 0.03600 O 0
O7 0.19870 -0.51110 0.38210 1.00000 0.03100 O 0
O-H8 0.12850 -0.26710 0.20100 1.00000 0.03600 O 1
O9 0.17770 0.25480 0.21880 1.00000 0.03600 O 0
O10 0.22410 -0.21250 0.15570 1.00000 0.03400 O 0
O-H11 0.07530 0.13300 0.06760 1.00000 0.03800 O 1
Wat12 0.02320 -0.28970 0.10750 1.00000 0.03600 O 2

loop_
_cod_changelog_entry_id
_cod_changelog_entry_author
_cod_changelog_entry_date
_cod_changelog_entry_text
1
;cod-tools version 3.8.0
Id: cif_guess_AMCSD_atom_types 9574 2023-05-10 09:00:05Z saulius
;
2023-05-10T18:54:37+03:00
;Derived atom types and hydrogen counts
from atom names that follow the AMCSD naming convention
(Wat == water, O-H == hydroxyl).
;
2
;cod-tools version 3.10.1
Id: cif_fix_AMCSD_aniso_labels 10200 2024-08-01 14:09:44Z saulius
;
2024-08-02T12:21:51+03:00
;Changed the following '_atom_site_aniso_label' values:
'OH5' -> 'O-H5'
'OH8' -> 'O-H8'
'OH11' -> 'O-H11'
;

loop_
_cod_related_entry_id
_cod_related_entry_database
_cod_related_entry_code
1 AMCSD 0005031
